data_7104450
loop_
_publ_author_name
'Gardner, Benedict M'
'McMaster, Jonathan'
'Lewis, William'
'Liddle, Stephen T'

_publ_section_title
;
 Synthesis and structure of [{N(CH2CH2NSiMe3)3}URe(eta5-C5H5)2]: a
 heterobimetallic complex with an unsupported uranium-rhenium bond.
;
_journal_issue 20
_journal_name_full 'Chemical communications (Cambridge, England)'
_journal_page_first 2851
_journal_page_last 2853
_journal_paper_doi 10.1039/b906554g
_journal_volume 34
_journal_year 2009
_chemical_formula_moiety 'C25 H49 N4 Re Si3 U'
_chemical_formula_sum 'C25 H49 N4 Re Si3 U'
_chemical_formula_weight 914.18
_chemical_name_systematic
;
?
;
_space_group_IT_number 14
_symmetry_cell_setting monoclinic
_symmetry_space_group_name_Hall '-P 2ybc'
_symmetry_space_group_name_H-M 'P 1 21/c 1'
_atom_sites_solution_hydrogens 'geom, Me from difmap'
_atom_sites_solution_primary direct
_atom_sites_solution_secondary difmap
_audit_creation_method 'enCIFer editing of SHELXL97 CIF output'
_cell_angle_alpha 90.00
_cell_angle_beta 100.734(2)
_cell_angle_gamma 90.00
_cell_formula_units_Z 4
_cell_length_a 15.805(2)
_cell_length_b 10.2483(12)
_cell_length_c 19.910(3)
_cell_measurement_reflns_used 5311
_cell_measurement_temperature 150(2)
_cell_measurement_theta_max 27.28
_cell_measurement_theta_min 2.38
_cell_volume 3168.5(7)
_computing_cell_refinement 'Bruker SAINT version 6.36a (Bruker, 2000)'
_computing_data_collection 'Bruker SMART version 5.625 (Bruker, 2001)'
_computing_data_reduction 'Bruker SAINT; Bruker SHELXTL (Bruker, 2001)'
_computing_molecular_graphics 'Bruker SHELXTL'
_computing_publication_material 'enCIFer(Allen et al.,2004);PLATON(Spek,2003)'
_computing_structure_refinement 'SHELXL-97 (Sheldrick, 1997)'
_computing_structure_solution 'Bruker SHELXTL'
_diffrn_ambient_temperature 150(2)
_diffrn_measured_fraction_theta_full 0.996
_diffrn_measured_fraction_theta_max 0.984
_diffrn_measurement_device_type 'Bruker SMART 1000 CCD diffractometer'
_diffrn_measurement_method '\w rotation with narrow frames'
_diffrn_radiation_monochromator graphite
_diffrn_radiation_source 'normal-focus sealed tube'
_diffrn_radiation_type MoK\a
_diffrn_radiation_wavelength 0.71073
_diffrn_reflns_av_R_equivalents 0.0584
_diffrn_reflns_av_sigmaI/netI 0.0729
_diffrn_reflns_limit_h_max 20
_diffrn_reflns_limit_h_min -18
_diffrn_reflns_limit_k_max 12
_diffrn_reflns_limit_k_min -13
_diffrn_reflns_limit_l_max 25
_diffrn_reflns_limit_l_min -23
_diffrn_reflns_number 19270
_diffrn_reflns_theta_full 26.00
_diffrn_reflns_theta_max 27.53
_diffrn_reflns_theta_min 2.08
_diffrn_standards_decay_% 0
_diffrn_standards_number 0
_exptl_absorpt_coefficient_mu 9.055
_exptl_absorpt_correction_T_max 0.64
_exptl_absorpt_correction_T_min 0.12
_exptl_absorpt_correction_type multi-scan
_exptl_absorpt_process_details '(SADABS; Bruker, 2001)'
_exptl_crystal_colour Red
_exptl_crystal_density_diffrn 1.916
_exptl_crystal_density_method 'not measured'
_exptl_crystal_description Plate
_exptl_crystal_F_000 1744
_exptl_crystal_size_max 0.27
_exptl_crystal_size_mid 0.26
_exptl_crystal_size_min 0.05
_refine_diff_density_max 2.675
_refine_diff_density_min -1.293
_refine_diff_density_rms 0.210
_refine_ls_extinction_method none
_refine_ls_goodness_of_fit_ref 1.019
_refine_ls_hydrogen_treatment constr
_refine_ls_matrix_type full
_refine_ls_number_parameters 316
_refine_ls_number_reflns 7190
_refine_ls_number_restraints 0
_refine_ls_restrained_S_all 1.019
_refine_ls_R_factor_all 0.0632
_refine_ls_R_factor_gt 0.0396
_refine_ls_shift/su_max 0.001
_refine_ls_shift/su_mean 0.000
_refine_ls_structure_factor_coef Fsqd
_refine_ls_weighting_details 'calc w=1/[\s^2^(Fo^2^)+(0.0361P)^2^+0.8064P] where P=(Fo^2^+2Fc^2^)/3'
_refine_ls_weighting_scheme calc
_refine_ls_wR_factor_gt 0.0857
_refine_ls_wR_factor_ref 0.0948
_reflns_number_gt 5416
_reflns_number_total 7190
_reflns_threshold_expression I>2\s(I)
_cod_data_source_file b906554g.txt
_cod_data_source_block uretrn
_cod_depositor_comments
;
The following automatic conversions were performed:
'_symmetry_cell_setting' value 'Monoclinic' changed to 'monoclinic'
according to '/home/saulius/struct/CIF-dictionaries/cif_core.dic'
dictionary named 'cif_core.dic' version 2.4.1 from 2010-06-29.

Automatic conversion script
Id: cif_fix_enum 1527 2010-12-29 10:47:43Z saulius 
;
_cod_original_sg_symbol_H-M P2(1)/c
_cod_database_code 7104450

loop_
_symmetry_equiv_pos_as_xyz
'x, y, z'
'-x, y+1/2, -z+1/2'
'-x, -y, -z'
'x, -y-1/2, z-1/2'

loop_
_atom_site_label
_atom_site_type_symbol
_atom_site_fract_x
_atom_site_fract_y
_atom_site_fract_z
_atom_site_U_iso_or_equiv
_atom_site_adp_type
_atom_site_occupancy
_atom_site_symmetry_multiplicity
_atom_site_calc_flag
_atom_site_refinement_flags
_atom_site_disorder_assembly
_atom_site_disorder_group
U1 U 0.229417(17) 0.76525(2) 0.389812(14) 0.02082(8) Uani 1 1 d . . .
N1 N 0.1122(4) 0.8738(6) 0.3316(3) 0.0266(14) Uani 1 1 d . . .
Si1 Si 0.01390(14) 0.9024(2) 0.35544(11) 0.0256(4) Uani 1 1 d . . .
C1 C 0.0199(5) 0.8548(7) 0.4467(4) 0.0294(17) Uani 1 1 d . . .
H1A H 0.0630 0.9088 0.4759 0.044 Uiso 1 1 calc R . .
H1B H 0.0364 0.7627 0.4526 0.044 Uiso 1 1 calc R . .
H1C H -0.0364 0.8677 0.4595 0.044 Uiso 1 1 calc R . .
C2 C -0.0197(6) 1.0771(8) 0.3462(4) 0.037(2) Uani 1 1 d . . .
H2A H 0.0300 1.1331 0.3629 0.056 Uiso 1 1 calc R . .
H2B H -0.0648 1.0935 0.3729 0.056 Uiso 1 1 calc R . .
H2C H -0.0419 1.0964 0.2979 0.056 Uiso 1 1 calc R . .
C3 C -0.0755(5) 0.8059(8) 0.3028(4) 0.0331(18) Uani 1 1 d . . .
H3A H -0.0764 0.8221 0.2542 0.050 Uiso 1 1 calc R . .
H3B H -0.1306 0.8326 0.3143 0.050 Uiso 1 1 calc R . .
H3C H -0.0662 0.7128 0.3126 0.050 Uiso 1 1 calc R . .
C4 C 0.1196(5) 0.9359(8) 0.2656(4) 0.0349(19) Uani 1 1 d . . .
H4A H 0.0681 0.9901 0.2492 0.042 Uiso 1 1 calc R . .
H4B H 0.1229 0.8676 0.2309 0.042 Uiso 1 1 calc R . .
C5 C 0.2009(5) 1.0215(7) 0.2750(4) 0.0339(19) Uani 1 1 d . . .
H5A H 0.2075 1.0603 0.2307 0.041 Uiso 1 1 calc R . .
H5B H 0.1966 1.0931 0.3075 0.041 Uiso 1 1 calc R . .
N2 N 0.3199(4) 0.9175(6) 0.4470(3) 0.0271(14) Uani 1 1 d . . .
Si2 Si 0.32995(14) 1.0161(2) 0.51837(11) 0.0280(5) Uani 1 1 d . . .
C6 C 0.2212(6) 1.0668(9) 0.5358(5) 0.046(2) Uani 1 1 d . . .
H6A H 0.1990 0.9987 0.5625 0.069 Uiso 1 1 calc R . .
H6B H 0.1812 1.0792 0.4924 0.069 Uiso 1 1 calc R . .
H6C H 0.2269 1.1487 0.5617 0.069 Uiso 1 1 calc R . .
C7 C 0.3911(5) 0.9339(8) 0.5966(4) 0.036(2) Uani 1 1 d . . .
H7A H 0.4439 0.8954 0.5862 0.055 Uiso 1 1 calc R . .
H7B H 0.3554 0.8651 0.6112 0.055 Uiso 1 1 calc R . .
H7C H 0.4059 0.9981 0.6334 0.055 Uiso 1 1 calc R . .
C8 C 0.3883(6) 1.1721(8) 0.5078(5) 0.043(2) Uani 1 1 d . . .
H8A H 0.4463 1.1521 0.5001 0.065 Uiso 1 1 calc R . .
H8B H 0.3922 1.2251 0.5492 0.065 Uiso 1 1 calc R . .
H8C H 0.3567 1.2206 0.4685 0.065 Uiso 1 1 calc R . .
C9 C 0.3875(5) 0.9395(8) 0.4051(4) 0.0345(19) Uani 1 1 d . . .
H9A H 0.4097 0.8545 0.3923 0.041 Uiso 1 1 calc R . .
H9B H 0.4361 0.9887 0.4321 0.041 Uiso 1 1 calc R . .
C10 C 0.3502(6) 1.0154(9) 0.3411(4) 0.044(2) Uani 1 1 d . . .
H10A H 0.3292 1.1015 0.3534 0.053 Uiso 1 1 calc R . .
H10B H 0.3948 1.0294 0.3129 0.053 Uiso 1 1 calc R . .
N3 N 0.3052(4) 0.6654(6) 0.3202(3) 0.0288(15) Uani 1 1 d . . .
Si3 Si 0.39060(16) 0.5563(2) 0.32723(12) 0.0346(5) Uani 1 1 d . . .
C11 C 0.3570(7) 0.4018(9) 0.2781(6) 0.057(3) Uani 1 1 d . . .
H11A H 0.3101 0.3603 0.2962 0.086 Uiso 1 1 calc R . .
H11B H 0.4062 0.3421 0.2828 0.086 Uiso 1 1 calc R . .
H11C H 0.3373 0.4229 0.2297 0.086 Uiso 1 1 calc R . .
C12 C 0.4285(6) 0.5147(10) 0.4187(5) 0.053(3) Uani 1 1 d . . .
H12A H 0.3811 0.4756 0.4373 0.080 Uiso 1 1 calc R . .
H12B H 0.4482 0.5941 0.4444 0.080 Uiso 1 1 calc R . .
H12C H 0.4763 0.4524 0.4228 0.080 Uiso 1 1 calc R . .
C13 C 0.4838(6) 0.6274(9) 0.2938(5) 0.047(2) Uani 1 1 d . . .
H13A H 0.5020 0.7089 0.3181 0.070 Uiso 1 1 calc R . .
H13B H 0.4665 0.6453 0.2448 0.070 Uiso 1 1 calc R . .
H13C H 0.5318 0.5653 0.3010 0.070 Uiso 1 1 calc R . .
C14 C 0.2731(6) 0.7177(8) 0.2512(4) 0.036(2) Uani 1 1 d . . .
H14A H 0.2094 0.7151 0.2412 0.043 Uiso 1 1 calc R . .
H14B H 0.2946 0.6634 0.2168 0.043 Uiso 1 1 calc R . .
C15 C 0.3039(6) 0.8576(8) 0.2470(4) 0.035(2) Uani 1 1 d . . .
H15A H 0.3674 0.8593 0.2522 0.042 Uiso 1 1 calc R . .
H15B H 0.2790 0.8950 0.2018 0.042 Uiso 1 1 calc R . .
N4 N 0.2767(4) 0.9365(7) 0.3020(3) 0.0303(15) Uani 1 1 d . . .
Re1 Re 0.17393(2) 0.53576(3) 0.468796(15) 0.02294(9) Uani 1 1 d . . .
C16 C 0.1632(5) 0.6247(8) 0.5680(4) 0.0300(18) Uani 1 1 d . . .
H16A H 0.1088 0.6530 0.5825 0.036 Uiso 1 1 calc R . .
C17 C 0.2187(5) 0.7047(7) 0.5366(4) 0.0253(16) Uani 1 1 d . . .
H17A H 0.2086 0.7987 0.5241 0.030 Uiso 1 1 calc R . .
C18 C 0.2922(5) 0.6311(7) 0.5288(4) 0.0279(17) Uani 1 1 d . . .
H18A H 0.3429 0.6636 0.5102 0.034 Uiso 1 1 calc R . .
C19 C 0.2813(6) 0.5024(8) 0.5541(4) 0.0342(19) Uani 1 1 d . . .
H19A H 0.3241 0.4298 0.5573 0.041 Uiso 1 1 calc R . .
C20 C 0.2039(6) 0.4995(8) 0.5803(4) 0.036(2) Uani 1 1 d . . .
H20A H 0.1826 0.4246 0.6047 0.043 Uiso 1 1 calc R . .
C21 C 0.1566(6) 0.3561(8) 0.4055(4) 0.040(2) Uani 1 1 d . . .
H21A H 0.1949 0.2776 0.4117 0.048 Uiso 1 1 calc R . .
C22 C 0.0827(6) 0.3756(8) 0.4347(4) 0.035(2) Uani 1 1 d . . .
H22A H 0.0602 0.3127 0.4655 0.042 Uiso 1 1 calc R . .
C23 C 0.0440(5) 0.4941(8) 0.4118(4) 0.0332(18) Uani 1 1 d . . .
H23A H -0.0110 0.5291 0.4224 0.040 Uiso 1 1 calc R . .
C24 C 0.0917(5) 0.5482(8) 0.3643(4) 0.0314(18) Uani 1 1 d . . .
H24A H 0.0770 0.6299 0.3372 0.038 Uiso 1 1 calc R . .
C25 C 0.1620(6) 0.4632(8) 0.3602(4) 0.0338(19) Uani 1 1 d . . .
H25A H 0.2054 0.4744 0.3300 0.041 Uiso 1 1 calc R . .

loop_
_atom_site_aniso_label
_atom_site_aniso_U_11
_atom_site_aniso_U_22
_atom_site_aniso_U_33
_atom_site_aniso_U_23
_atom_site_aniso_U_13
_atom_site_aniso_U_12
U1 0.02119(15) 0.02348(14) 0.01732(14) 0.00176(11) 0.00241(10) -0.00137(11)
N1 0.023(4) 0.028(3) 0.029(4) 0.005(3) 0.005(3) 0.004(3)
Si1 0.0233(11) 0.0248(11) 0.0274(11) -0.0009(9) 0.0017(9) 0.0010(8)
C1 0.024(4) 0.030(4) 0.034(5) 0.000(4) 0.004(3) 0.003(3)
C2 0.037(5) 0.032(4) 0.043(5) 0.003(4) 0.005(4) 0.007(4)
C3 0.029(5) 0.030(4) 0.037(5) -0.003(4) -0.002(4) -0.002(3)
C4 0.035(5) 0.041(5) 0.027(4) 0.008(4) 0.003(4) 0.010(4)
C5 0.045(5) 0.025(4) 0.034(5) 0.006(3) 0.012(4) 0.004(4)
N2 0.025(4) 0.033(3) 0.022(3) 0.003(3) 0.002(3) -0.001(3)
Si2 0.0244(12) 0.0285(11) 0.0302(12) -0.0046(9) 0.0028(9) -0.0034(9)
C6 0.036(5) 0.038(5) 0.067(7) -0.017(5) 0.017(5) 0.000(4)
C7 0.034(5) 0.046(5) 0.030(4) -0.006(4) 0.008(4) -0.016(4)
C8 0.044(6) 0.025(4) 0.059(6) -0.003(4) 0.007(5) -0.002(4)
C9 0.026(4) 0.045(5) 0.032(5) -0.003(4) 0.004(3) -0.007(4)
C10 0.052(6) 0.048(5) 0.037(5) 0.006(4) 0.019(4) -0.009(5)
N3 0.032(4) 0.032(4) 0.025(3) 0.001(3) 0.011(3) 0.000(3)
Si3 0.0364(14) 0.0375(13) 0.0329(13) 0.0030(11) 0.0146(10) 0.0053(10)
C11 0.060(7) 0.039(5) 0.079(8) -0.011(5) 0.027(6) 0.009(5)
C12 0.051(6) 0.069(7) 0.042(6) 0.016(5) 0.016(5) 0.031(5)
C13 0.036(5) 0.051(6) 0.059(6) 0.001(5) 0.021(5) -0.002(4)
C14 0.040(5) 0.049(5) 0.021(4) 0.002(4) 0.011(4) 0.011(4)
C15 0.041(5) 0.048(5) 0.019(4) 0.009(4) 0.014(4) 0.004(4)
N4 0.033(4) 0.041(4) 0.018(3) 0.010(3) 0.007(3) 0.003(3)
Re1 0.02665(17) 0.02222(16) 0.01956(15) 0.00055(11) 0.00332(11) -0.00354(12)
C16 0.032(5) 0.040(5) 0.019(4) -0.002(3) 0.008(3) -0.004(4)
C17 0.034(5) 0.025(4) 0.017(4) -0.004(3) 0.006(3) -0.003(3)
C18 0.027(4) 0.029(4) 0.026(4) 0.000(3) -0.001(3) -0.002(3)
C19 0.041(5) 0.033(4) 0.027(4) -0.005(4) 0.001(4) 0.002(4)
C20 0.059(6) 0.033(4) 0.017(4) 0.008(3) 0.007(4) -0.004(4)
C21 0.046(6) 0.028(4) 0.042(5) -0.009(4) -0.001(4) -0.005(4)
C22 0.051(6) 0.031(4) 0.023(4) -0.002(3) 0.004(4) -0.009(4)
C23 0.027(4) 0.036(5) 0.035(5) 0.000(4) -0.001(3) -0.003(4)
C24 0.032(5) 0.032(4) 0.026(4) -0.004(3) -0.007(3) -0.011(3)
C25 0.041(5) 0.037(5) 0.023(4) -0.010(4) 0.003(4) -0.007(4)

loop_
_atom_type_symbol
_atom_type_description
_atom_type_scat_dispersion_real
_atom_type_scat_dispersion_imag
_atom_type_scat_source
C C 0.0033 0.0016 'International Tables Vol C Tables 4.2.6.8 and 6.1.1.4'
H H 0.0000 0.0000 'International Tables Vol C Tables 4.2.6.8 and 6.1.1.4'
N N 0.0061 0.0033 'International Tables Vol C Tables 4.2.6.8 and 6.1.1.4'
Si Si 0.0817 0.0704 'International Tables Vol C Tables 4.2.6.8 and 6.1.1.4'
Re Re -1.0185 7.2310 'International Tables Vol C Tables 4.2.6.8 and 6.1.1.4'
U U -9.6767 9.6646 'International Tables Vol C Tables 4.2.6.8 and 6.1.1.4'

loop_
_geom_angle_atom_site_label_1
_geom_angle_atom_site_label_2
_geom_angle_atom_site_label_3
_geom_angle
_geom_angle_site_symmetry_1
_geom_angle_site_symmetry_3
_geom_angle_publ_flag
N3 U1 N2 105.4(2) . . ?
N3 U1 N1 112.6(2) . . ?
N2 U1 N1 107.1(2) . . ?
N3 U1 N4 69.5(2) . . ?
N2 U1 N4 69.6(2) . . ?
N1 U1 N4 69.4(2) . . ?
N3 U1 C14 28.1(2) . . ?
N2 U1 C14 109.9(2) . . ?
N1 U1 C14 85.2(2) . . ?
N4 U1 C14 50.8(2) . . ?
N3 U1 C17 129.6(2) . . ?
N2 U1 C17 78.5(2) . . ?
N1 U1 C17 113.8(2) . . ?
N4 U1 C17 146.9(2) . . ?
C14 U1 C17 156.6(2) . . ?
N3 U1 C9 78.8(2) . . ?
N2 U1 C9 28.2(2) . . ?
N1 U1 C9 109.8(2) . . ?
N4 U1 C9 50.0(2) . . ?
C14 U1 C9 82.1(2) . . ?
C17 U1 C9 102.5(2) . . ?
N3 U1 Re1 101.83(16) . . ?
N2 U1 Re1 119.06(15) . . ?
N1 U1 Re1 110.72(15) . . ?
N4 U1 Re1 169.74(14) . . ?
C14 U1 Re1 119.08(17) . . ?
C17 U1 Re1 43.07(14) . . ?
C9 U1 Re1 135.38(16) . . ?
C4 N1 Si1 113.1(5) . . ?
C4 N1 U1 117.9(5) . . ?
Si1 N1 U1 128.9(3) . . ?
N1 Si1 C1 109.6(3) . . ?
N1 Si1 C2 112.9(3) . . ?
C1 Si1 C2 108.0(4) . . ?
N1 Si1 C3 112.3(3) . . ?
C1 Si1 C3 107.6(4) . . ?
C2 Si1 C3 106.2(4) . . ?
N1 C4 C5 109.8(7) . . ?
N4 C5 C4 107.8(6) . . ?
C9 N2 Si2 114.0(5) . . ?
C9 N2 U1 105.8(5) . . ?
Si2 N2 U1 140.1(3) . . ?
N2 Si2 C7 112.1(4) . . ?
N2 Si2 C8 112.2(4) . . ?
C7 Si2 C8 106.8(4) . . ?
N2 Si2 C6 111.4(4) . . ?
C7 Si2 C6 108.5(4) . . ?
C8 Si2 C6 105.6(4) . . ?
N2 C9 C10 109.9(7) . . ?
N2 C9 U1 46.0(3) . . ?
C10 C9 U1 91.9(5) . . ?
N4 C10 C9 107.5(6) . . ?
C14 N3 Si3 115.9(5) . . ?
C14 N3 U1 106.3(5) . . ?
Si3 N3 U1 137.7(4) . . ?
N3 Si3 C12 109.3(4) . . ?
N3 Si3 C13 111.8(4) . . ?
C12 Si3 C13 107.8(5) . . ?
N3 Si3 C11 111.0(4) . . ?
C12 Si3 C11 109.0(5) . . ?
C13 Si3 C11 107.8(4) . . ?
N3 C14 C15 109.7(7) . . ?
N3 C14 U1 45.7(3) . . ?
C15 C14 U1 91.6(4) . . ?
N4 C15 C14 109.4(6) . . ?
C15 N4 C5 111.9(6) . . ?
C15 N4 C10 111.8(6) . . ?
C5 N4 C10 111.1(7) . . ?
C15 N4 U1 106.2(4) . . ?
C5 N4 U1 108.3(4) . . ?
C10 N4 U1 107.2(4) . . ?
C19 Re1 C23 152.2(3) . . ?
C19 Re1 C22 119.3(3) . . ?
C23 Re1 C22 37.0(3) . . ?
C19 Re1 C16 63.2(3) . . ?
C23 Re1 C16 108.8(3) . . ?
C22 Re1 C16 115.3(3) . . ?
C19 Re1 C20 37.5(3) . . ?
C23 Re1 C20 119.4(3) . . ?
C22 Re1 C20 100.9(3) . . ?
C16 Re1 C20 37.9(3) . . ?
C19 Re1 C21 107.8(3) . . ?
C23 Re1 C21 62.6(3) . . ?
C22 Re1 C21 37.2(3) . . ?
C16 Re1 C21 145.9(3) . . ?
C20 Re1 C21 114.3(3) . . ?
C19 Re1 C17 62.6(3) . . ?
C23 Re1 C17 128.7(3) . . ?
C22 Re1 C17 151.6(3) . . ?
C16 Re1 C17 37.5(3) . . ?
C20 Re1 C17 62.5(3) . . ?
C21 Re1 C17 168.7(3) . . ?
C19 Re1 C24 163.5(3) . . ?
C23 Re1 C24 37.5(3) . . ?
C22 Re1 C24 61.6(3) . . ?
C16 Re1 C24 132.7(3) . . ?
C20 Re1 C24 156.8(3) . . ?
C21 Re1 C24 62.0(3) . . ?
C17 Re1 C24 125.6(3) . . ?
C19 Re1 C18 37.7(3) . . ?
C23 Re1 C18 164.9(3) . . ?
C22 Re1 C18 156.7(3) . . ?
C16 Re1 C18 62.6(3) . . ?
C20 Re1 C18 62.5(3) . . ?
C21 Re1 C18 131.7(3) . . ?
C17 Re1 C18 37.0(3) . . ?
C24 Re1 C18 138.6(3) . . ?
C19 Re1 C25 127.2(3) . . ?
C23 Re1 C25 62.5(3) . . ?
C22 Re1 C25 61.8(3) . . ?
C16 Re1 C25 169.6(3) . . ?
C20 Re1 C25 150.2(3) . . ?
C21 Re1 C25 37.3(3) . . ?
C17 Re1 C25 142.7(3) . . ?
C24 Re1 C25 36.9(3) . . ?
C18 Re1 C25 124.4(3) . . ?
C19 Re1 U1 105.3(2) . . ?
C23 Re1 U1 102.4(2) . . ?
C22 Re1 U1 130.5(2) . . ?
C16 Re1 U1 102.7(2) . . ?
C20 Re1 U1 128.2(2) . . ?
C21 Re1 U1 111.3(2) . . ?
C17 Re1 U1 67.88(18) . . ?
C24 Re1 U1 69.5(2) . . ?
C18 Re1 U1 69.37(19) . . ?
C25 Re1 U1 75.0(2) . . ?
C17 C16 C20 107.2(7) . . ?
C17 C16 Re1 71.9(4) . . ?
C20 C16 Re1 71.2(4) . . ?
C18 C17 C16 109.0(7) . . ?
C18 C17 Re1 72.2(4) . . ?
C16 C17 Re1 70.5(4) . . ?
C18 C17 U1 79.0(4) . . ?
C16 C17 U1 133.7(5) . . ?
Re1 C17 U1 69.06(18) . . ?
C17 C18 C19 107.2(7) . . ?
C17 C18 Re1 70.8(4) . . ?
C19 C18 Re1 69.1(5) . . ?
C20 C19 C18 108.5(7) . . ?
C20 C19 Re1 72.1(5) . . ?
C18 C19 Re1 73.2(5) . . ?
C19 C20 C16 108.0(7) . . ?
C19 C20 Re1 70.4(4) . . ?
C16 C20 Re1 70.9(4) . . ?
C22 C21 C25 107.5(8) . . ?
C22 C21 Re1 70.9(5) . . ?
C25 C21 Re1 72.9(4) . . ?
C23 C22 C21 109.5(7) . . ?
C23 C22 Re1 71.0(5) . . ?
C21 C22 Re1 71.8(5) . . ?
C22 C23 C24 107.5(7) . . ?
C22 C23 Re1 72.0(5) . . ?
C24 C23 Re1 73.1(5) . . ?
C25 C24 C23 108.3(7) . . ?
C25 C24 Re1 72.2(5) . . ?
C23 C24 Re1 69.5(5) . . ?
C24 C25 C21 107.1(7) . . ?
C24 C25 Re1 70.8(4) . . ?
C21 C25 Re1 69.8(4) . . ?

loop_
_geom_bond_atom_site_label_1
_geom_bond_atom_site_label_2
_geom_bond_distance
_geom_bond_site_symmetry_2
_geom_bond_publ_flag
U1 N3 2.241(6) . ?
U1 N2 2.274(6) . ?
U1 N1 2.282(6) . ?
U1 N4 2.680(6) . ?
U1 C14 3.007(7) . ?
U1 C17 3.023(7) . ?
U1 C9 3.040(8) . ?
U1 Re1 3.0475(4) . ?
N1 C4 1.485(9) . ?
N1 Si1 1.732(6) . ?
Si1 C1 1.866(8) . ?
Si1 C2 1.867(8) . ?
Si1 C3 1.876(8) . ?
C4 C5 1.539(11) . ?
C5 N4 1.498(10) . ?
N2 C9 1.491(9) . ?
N2 Si2 1.726(7) . ?
Si2 C7 1.873(9) . ?
Si2 C8 1.877(8) . ?
Si2 C6 1.889(8) . ?
C9 C10 1.515(12) . ?
C10 N4 1.508(11) . ?
N3 C14 1.473(10) . ?
N3 Si3 1.739(7) . ?
Si3 C12 1.858(9) . ?
Si3 C13 1.874(8) . ?
Si3 C11 1.884(10) . ?
C14 C15 1.521(12) . ?
C15 N4 1.487(9) . ?
Re1 C19 2.192(9) . ?
Re1 C23 2.195(8) . ?
Re1 C22 2.207(8) . ?
Re1 C16 2.210(7) . ?
Re1 C20 2.214(8) . ?
Re1 C21 2.219(8) . ?
Re1 C17 2.228(7) . ?
Re1 C24 2.242(8) . ?
Re1 C18 2.246(8) . ?
Re1 C25 2.260(8) . ?
C16 C17 1.427(10) . ?
C16 C20 1.436(11) . ?
C17 C18 1.419(10) . ?
C18 C19 1.434(11) . ?
C19 C20 1.417(11) . ?
C21 C22 1.413(12) . ?
C21 C25 1.432(11) . ?
C22 C23 1.397(11) . ?
C23 C24 1.426(11) . ?
C24 C25 1.426(11) . ?
